data_4508655
loop_
_publ_author_name
'Kumar, D. Krishna'
'Das, Amitava'
'Dastidar, Parthasarathi'

_publ_section_title
;
 One-Dimensional Chains, Two-Dimensional Corrugated Sheets Having a
 Cross-Linked Helix in Metal&#x2212;Organic Frameworks:&#x2009; Exploring
 Hydrogen-Bond Capable Backbones and Ligating Topologies in Mixed Ligand
 Systems
;
_journal_issue 8
_journal_name_full 'Crystal Growth &amp; Design'
_journal_page_first 1903
_journal_paper_doi 10.1021/cg0600344
_journal_volume 6
_journal_year 2006
_chemical_formula_sum 'C15 H13 Co N3 O6'
_chemical_formula_weight 390.21
_chemical_name_systematic
; 
 ? 
;
_space_group_IT_number 14
_symmetry_cell_setting monoclinic
_symmetry_space_group_name_Hall '-P 2ybc'
_symmetry_space_group_name_H-M 'P 1 21/c 1'
_atom_sites_solution_hydrogens geom
_atom_sites_solution_primary direct
_atom_sites_solution_secondary difmap
_audit_creation_method SHELXL-97
_cell_angle_alpha 90.00
_cell_angle_beta 91.3150(10)
_cell_angle_gamma 90.00
_cell_formula_units_Z 4
_cell_length_a 9.1790(7)
_cell_length_b 8.7296(7)
_cell_length_c 19.4811(15)
_cell_measurement_temperature 100(2)
_cell_volume 1560.6(2)
_computing_cell_refinement 'BRUKER AXS SMART 3'
_computing_data_collection 'BRUKER AXS SMART 3'
_computing_data_reduction 'BRUKER AXS SAINT'
_computing_molecular_graphics 'PLATON, 'MERCURY 1.3'
_computing_structure_refinement 'SHELXL-97 (Sheldrick, 1997)'
_computing_structure_solution 'SHELXS-97 (Sheldrick, 1990)'
_diffrn_ambient_temperature 100(2)
_diffrn_detector_area_resol_mean 0.3
_diffrn_measured_fraction_theta_full 0.934
_diffrn_measured_fraction_theta_max 0.934
_diffrn_measurement_device_type 'BRUKER SMART CCD AREA DETECTOR'
_diffrn_measurement_method PHI-OMEGA
_diffrn_radiation_monochromator graphite
_diffrn_radiation_source 'fine-focus sealed tube'
_diffrn_radiation_type MoK\a
_diffrn_radiation_wavelength 0.71073
_diffrn_reflns_av_R_equivalents 0.0256
_diffrn_reflns_av_sigmaI/netI 0.0374
_diffrn_reflns_limit_h_max 11
_diffrn_reflns_limit_h_min -10
_diffrn_reflns_limit_k_max 11
_diffrn_reflns_limit_k_min -8
_diffrn_reflns_limit_l_max 25
_diffrn_reflns_limit_l_min -25
_diffrn_reflns_number 8801
_diffrn_reflns_theta_full 28.22
_diffrn_reflns_theta_max 28.22
_diffrn_reflns_theta_min 2.09
_exptl_absorpt_coefficient_mu 1.139
_exptl_absorpt_correction_type SADABS
_exptl_crystal_colour PINK
_exptl_crystal_density_diffrn 1.661
_exptl_crystal_density_method 'not measured'
_exptl_crystal_description BLOCK
_exptl_crystal_F_000 796
_exptl_crystal_size_max 0.58
_exptl_crystal_size_mid 0.38
_exptl_crystal_size_min 0.31
_refine_diff_density_max 1.032
_refine_diff_density_min -0.309
_refine_diff_density_rms 0.096
_refine_ls_extinction_method none
_refine_ls_goodness_of_fit_ref 1.112
_refine_ls_hydrogen_treatment mixed
_refine_ls_matrix_type full
_refine_ls_number_parameters 274
_refine_ls_number_reflns 3589
_refine_ls_number_restraints 0
_refine_ls_restrained_S_all 1.112
_refine_ls_R_factor_all 0.0542
_refine_ls_R_factor_gt 0.0475
_refine_ls_shift/su_max 0.001
_refine_ls_shift/su_mean 0.000
_refine_ls_structure_factor_coef Fsqd
_refine_ls_weighting_details 'calc w=1/[\s^2^(Fo^2^)+(0.0466P)^2^+2.1255P] where P=(Fo^2^+2Fc^2^)/3'
_refine_ls_weighting_scheme calc
_refine_ls_wR_factor_gt 0.1043
_refine_ls_wR_factor_ref 0.1073
_reflns_number_gt 3193
_reflns_number_total 3589
_reflns_threshold_expression >2sigma(I)
_cod_data_source_file cg0600344sup1.cif
_cod_data_source_block kkb487am
_cod_depositor_comments
;
The following automatic conversions were performed:

'_symmetry_cell_setting' value 'MONOCLINIC' changed to 'monoclinic'
according to /home/saulius/struct/CIF-dictionaries/cif_core.dic
dictionary named 'cif_core.dic' version 2.4.2 from 2011-04-26.

Automatic conversion script
Id: cif_fix_values 1891 2012-01-12 08:04:46Z andrius 
;
_cod_original_sg_symbol_H-M P2(1)/c
_cod_database_code 4508655

loop_
_symmetry_equiv_pos_as_xyz
'x, y, z'
'-x, y+1/2, -z+1/2'
'-x, -y, -z'
'x, -y-1/2, z-1/2'

loop_
_atom_site_label
_atom_site_type_symbol
_atom_site_fract_x
_atom_site_fract_y
_atom_site_fract_z
_atom_site_U_iso_or_equiv
_atom_site_adp_type
_atom_site_occupancy
_atom_site_symmetry_multiplicity
_atom_site_calc_flag
_atom_site_refinement_flags
Co1 Co 0.12763(4) 0.22945(4) 0.785957(17) 0.00949(12) Uani 1 1 d .
N1 N -0.0487(2) 0.2621(3) 0.85513(11) 0.0135(5) Uani 1 1 d .
C2 C -0.1863(3) 0.2161(3) 0.84199(14) 0.0154(5) Uani 1 1 d .
C3 C 0.7031(3) 0.2728(3) 0.38829(15) 0.0180(6) Uani 1 1 d .
C4 C 0.7318(3) 0.2068(3) 0.45206(14) 0.0170(6) Uani 1 1 d .
C5 C -0.1266(3) 0.3457(3) 0.96581(14) 0.0180(6) Uani 1 1 d .
C6 C -0.0217(3) 0.3258(3) 0.91680(14) 0.0162(5) Uani 1 1 d .
N7 N 0.6177(3) 0.2044(3) 0.49915(12) 0.0179(5) Uani 1 1 d .
H12 H 0.5387 0.2527 0.4884 0.022 Uiso 1 1 calc R
C8 C 0.6248(3) 0.1308(3) 0.56017(14) 0.0173(6) Uani 1 1 d .
O9 O 0.7231(2) 0.0430(2) 0.57687(10) 0.0182(4) Uani 1 1 d .
C10 C 0.5020(3) 0.1604(3) 0.60919(14) 0.0180(6) Uani 1 1 d .
C11 C 0.4211(3) 0.2942(4) 0.61111(15) 0.0194(6) Uani 1 1 d .
C12 C 0.3198(3) 0.3113(3) 0.66249(15) 0.0182(6) Uani 1 1 d .
N13 N 0.2965(2) 0.2047(3) 0.71056(11) 0.0135(5) Uani 1 1 d .
C14 C 0.3761(3) 0.0762(3) 0.70781(15) 0.0177(6) Uani 1 1 d .
C15 C 0.4796(3) 0.0494(4) 0.65865(15) 0.0199(6) Uani 1 1 d .
O16 O 0.08877(19) -0.0012(2) 0.77689(9) 0.0125(4) Uani 1 1 d .
C17 C -0.0613(3) 0.3920(3) 0.68197(13) 0.0123(5) Uani 1 1 d .
O18 O -0.0101(2) 0.2638(2) 0.70040(10) 0.0138(4) Uani 1 1 d .
C19 C 0.0794(3) -0.0883(3) 0.89432(13) 0.0145(5) Uani 1 1 d .
C20 C 0.1677(3) 0.0009(3) 0.93146(14) 0.0156(5) Uani 1 1 d .
C21 C 0.2904(3) 0.1065(3) 0.91232(13) 0.0131(5) Uani 1 1 d .
O22 O 0.3956(2) 0.1021(2) 0.95382(10) 0.0210(4) Uani 1 1 d .
O23 O 0.2833(2) 0.1915(2) 0.85991(10) 0.0149(4) Uani 1 1 d .
O24 O 0.1757(2) 0.4671(2) 0.79451(10) 0.0135(4) Uani 1 1 d .
H1 H 0.356(4) -0.002(4) 0.7438(17) 0.022(8) Uiso 1 1 d .
H2 H 0.534(4) -0.044(4) 0.6586(17) 0.023(9) Uiso 1 1 d .
H4 H 0.266(3) 0.395(3) 0.6636(15) 0.006(7) Uiso 1 1 d .
H5 H -0.211(3) 0.173(4) 0.7983(17) 0.016(8) Uiso 1 1 d .
H6 H 0.075(4) 0.350(4) 0.9251(16) 0.016(8) Uiso 1 1 d .
H7 H -0.099(4) 0.393(4) 1.0045(18) 0.022(9) Uiso 1 1 d .
H8 H 0.164(3) -0.010(4) 0.9752(18) 0.019(8) Uiso 1 1 d .
H9 H 0.017(4) -0.155(4) 0.9160(18) 0.024(9) Uiso 1 1 d .
H10 H 0.209(4) 0.491(4) 0.830(2) 0.026(10) Uiso 1 1 d .
H11 H 0.101(4) 0.513(5) 0.7906(19) 0.032(11) Uiso 1 1 d .
H13 H 0.426(4) 0.373(4) 0.5821(19) 0.028(9) Uiso 1 1 d .
H14 H 0.611(4) 0.305(4) 0.3786(17) 0.018(8) Uiso 1 1 d .

loop_
_atom_site_aniso_label
_atom_site_aniso_U_11
_atom_site_aniso_U_22
_atom_site_aniso_U_33
_atom_site_aniso_U_23
_atom_site_aniso_U_13
_atom_site_aniso_U_12
Co1 0.00914(18) 0.01176(19) 0.00768(18) -0.00012(13) 0.00243(12) -0.00059(13)
N1 0.0140(11) 0.0135(11) 0.0133(11) 0.0020(8) 0.0042(8) 0.0008(9)
C2 0.0155(13) 0.0177(13) 0.0130(13) 0.0004(11) 0.0026(10) 0.0013(11)
C3 0.0135(13) 0.0209(14) 0.0198(14) -0.0047(11) 0.0048(10) -0.0012(11)
C4 0.0191(14) 0.0154(13) 0.0168(13) -0.0046(10) 0.0083(11) -0.0039(11)
C5 0.0252(15) 0.0179(14) 0.0110(13) -0.0029(11) 0.0040(11) 0.0003(12)
C6 0.0157(14) 0.0186(14) 0.0143(13) -0.0029(11) 0.0036(10) -0.0031(11)
N7 0.0147(11) 0.0257(13) 0.0135(11) 0.0010(10) 0.0023(9) 0.0017(10)
C8 0.0169(14) 0.0181(14) 0.0169(14) -0.0001(11) 0.0014(10) -0.0010(11)
O9 0.0148(10) 0.0247(11) 0.0154(9) 0.0079(8) 0.0073(7) 0.0076(8)
C10 0.0156(13) 0.0236(15) 0.0149(13) -0.0057(11) 0.0054(10) -0.0040(11)
C11 0.0242(15) 0.0200(15) 0.0144(13) 0.0012(11) 0.0068(11) -0.0052(12)
C12 0.0207(15) 0.0168(14) 0.0173(14) 0.0002(11) 0.0067(11) -0.0002(11)
N13 0.0119(11) 0.0154(11) 0.0135(11) -0.0006(9) 0.0040(8) -0.0018(9)
C14 0.0142(13) 0.0203(14) 0.0189(14) 0.0008(11) 0.0064(10) -0.0005(11)
C15 0.0168(14) 0.0207(15) 0.0224(15) -0.0015(12) 0.0076(11) -0.0007(11)
O16 0.0141(9) 0.0128(9) 0.0107(9) 0.0013(7) 0.0029(7) -0.0010(7)
C17 0.0076(11) 0.0175(13) 0.0119(12) 0.0013(10) 0.0020(9) -0.0013(10)
O18 0.0159(9) 0.0124(9) 0.0130(9) -0.0003(7) 0.0001(7) 0.0009(7)
C19 0.0152(13) 0.0170(13) 0.0115(12) 0.0037(10) 0.0027(10) -0.0029(10)
C20 0.0172(13) 0.0205(14) 0.0091(12) 0.0029(10) -0.0003(10) 0.0001(11)
C21 0.0129(12) 0.0139(13) 0.0127(12) -0.0030(10) 0.0024(9) 0.0008(10)
O22 0.0187(10) 0.0246(11) 0.0193(10) 0.0032(8) -0.0078(8) -0.0054(8)
O23 0.0125(9) 0.0185(10) 0.0136(9) 0.0020(7) 0.0002(7) -0.0021(7)
O24 0.0114(10) 0.0159(10) 0.0133(10) -0.0014(8) 0.0009(7) 0.0009(8)

loop_
_atom_type_symbol
_atom_type_description
_atom_type_scat_dispersion_real
_atom_type_scat_dispersion_imag
_atom_type_scat_source
C C 0.0033 0.0016 'International Tables Vol C Tables 4.2.6.8 and 6.1.1.4'
H H 0.0000 0.0000 'International Tables Vol C Tables 4.2.6.8 and 6.1.1.4'
N N 0.0061 0.0033 'International Tables Vol C Tables 4.2.6.8 and 6.1.1.4'
O O 0.0106 0.0060 'International Tables Vol C Tables 4.2.6.8 and 6.1.1.4'
Co Co 0.3494 0.9721 'International Tables Vol C Tables 4.2.6.8 and 6.1.1.4'

loop_
_geom_angle_atom_site_label_1
_geom_angle_atom_site_label_2
_geom_angle_atom_site_label_3
_geom_angle
_geom_angle_site_symmetry_1
_geom_angle_site_symmetry_3
O23 Co1 O16 91.09(8) . .
O23 Co1 O18 172.26(7) . .
O16 Co1 O18 88.35(7) . .
O23 Co1 O24 87.84(8) . .
O16 Co1 O24 177.99(8) . .
O18 Co1 O24 92.47(8) . .
O23 Co1 N1 95.99(8) . .
O16 Co1 N1 93.00(8) . .
O18 Co1 N1 91.74(8) . .
O24 Co1 N1 88.81(8) . .
O23 Co1 N13 87.83(8) . .
O16 Co1 N13 88.26(8) . .
O18 Co1 N13 84.44(8) . .
O24 Co1 N13 90.00(8) . .
N1 Co1 N13 175.94(8) . .
C6 N1 C2 116.6(2) . .
C6 N1 Co1 119.37(18) . .
C2 N1 Co1 123.96(18) . .
N1 C2 C3 123.9(3) . 4_466
N1 C2 H5 119.6(19) . .
C3 C2 H5 116.5(19) 4_466 .
C2 C3 C4 119.2(3) 4_665 .
C2 C3 H14 123(2) 4_665 .
C4 C3 H14 118(2) . .
C3 C4 C5 117.6(2) . 4_665
C3 C4 N7 117.4(3) . .
C5 C4 N7 124.9(3) 4_665 .
C6 C5 C4 119.1(3) . 4_466
C6 C5 H7 117(2) . .
C4 C5 H7 124(2) 4_466 .
N1 C6 C5 123.6(3) . .
N1 C6 H6 114(2) . .
C5 C6 H6 122(2) . .
C8 N7 C4 123.9(2) . .
C8 N7 H12 118.0 . .
C4 N7 H12 118.0 . .
O9 C8 N7 123.6(3) . .
O9 C8 C10 119.6(3) . .
N7 C8 C10 116.8(2) . .
C11 C10 C15 118.9(3) . .
C11 C10 C8 124.6(3) . .
C15 C10 C8 116.3(3) . .
C10 C11 C12 118.6(3) . .
C10 C11 H13 127(2) . .
C12 C11 H13 115(2) . .
N13 C12 C11 123.3(3) . .
N13 C12 H4 117.3(19) . .
C11 C12 H4 119.4(19) . .
C14 N13 C12 117.2(2) . .
C14 N13 Co1 120.58(18) . .
C12 N13 Co1 122.11(19) . .
N13 C14 C15 123.6(3) . .
N13 C14 H1 115.8(19) . .
C15 C14 H1 120.6(19) . .
C14 C15 C10 118.5(3) . .
C14 C15 H2 121(2) . .
C10 C15 H2 121(2) . .
C17 O16 Co1 135.17(17) 2_546 .
O16 C17 O18 123.7(2) 2_556 .
O16 C17 C19 121.7(2) 2_556 2_556
O18 C17 C19 114.5(2) . 2_556
C17 O18 Co1 124.61(17) . .
C20 C19 C17 131.2(3) . 2_546
C20 C19 H9 120(2) . .
C17 C19 H9 109(2) 2_546 .
C19 C20 C21 132.4(3) . .
C19 C20 H8 116(2) . .
C21 C20 H8 111(2) . .
O22 C21 O23 124.6(2) . .
O22 C21 C20 113.1(2) . .
O23 C21 C20 122.3(2) . .
C21 O23 Co1 133.73(17) . .
Co1 O24 H10 114(3) . .
Co1 O24 H11 108(3) . .
H10 O24 H11 106(4) . .

loop_
_geom_bond_atom_site_label_1
_geom_bond_atom_site_label_2
_geom_bond_distance
_geom_bond_site_symmetry_2
Co1 O23 2.0329(19) .
Co1 O16 2.0513(19) .
Co1 O18 2.0906(19) .
Co1 O24 2.127(2) .
Co1 N1 2.149(2) .
Co1 N13 2.170(2) .
N1 C6 1.342(4) .
N1 C2 1.344(4) .
C2 C3 1.377(4) 4_466
C2 H5 0.95(3) .
C3 C2 1.377(4) 4_665
C3 C4 1.389(4) .
C3 H14 0.91(3) .
C4 C5 1.398(4) 4_665
C4 N7 1.409(3) .
C5 C6 1.383(4) .
C5 C4 1.398(4) 4_466
C5 H7 0.89(4) .
C6 H6 0.93(3) .
N7 C8 1.352(4) .
N7 H12 0.8600 .
C8 O9 1.222(3) .
C8 C10 1.516(4) .
C10 C11 1.384(4) .
C10 C15 1.386(4) .
C11 C12 1.390(4) .
C11 H13 0.89(4) .
C12 N13 1.340(4) .
C12 H4 0.88(3) .
N13 C14 1.340(4) .
C14 C15 1.384(4) .
C14 H1 1.00(3) .
C15 H2 0.95(4) .
O16 C17 1.259(3) 2_546
C17 O16 1.259(3) 2_556
C17 O18 1.263(3) .
C17 C19 1.501(4) 2_556
C19 C20 1.327(4) .
C19 C17 1.501(4) 2_546
C19 H9 0.92(4) .
C20 C21 1.509(4) .
C20 H8 0.86(3) .
C21 O22 1.246(3) .
C21 O23 1.263(3) .
O24 H10 0.78(4) .
O24 H11 0.79(4) .

loop_
_geom_hbond_atom_site_label_D
_geom_hbond_atom_site_label_H
_geom_hbond_atom_site_label_A
_geom_hbond_distance_DH
_geom_hbond_distance_HA
_geom_hbond_distance_DA
_geom_hbond_angle_DHA
_geom_hbond_site_symmetry_A
O24 H10 O9 0.78(4) 1.96(4) 2.734(3) 175(4) 2_656
N7 H12 O22 0.86 1.94 2.776(3) 165.2 4_565
C6 H6 O9 0.93(3) 2.51(3) 3.333(3) 149(3) 2_656
C11 H13 O22 0.89(4) 2.52(4) 3.199(4) 134(3) 4_565
O24 H11 O16 0.79(4) 2.16(4) 2.784(3) 135(4) 2_556
O24 H11 O18 0.79(4) 2.35(4) 3.005(3) 141(4) 2_556
